data_1501960
loop_
_publ_author_name
'Zhu, Yuanxun'
'Yin, Guangwei'
'Hong, Deng'
'Lu, Ping'
'Wang, Yanguang'

_publ_section_title
;
 Tandem reaction of propargylic alcohol, sulfonamide, and
 N-iodosuccinimide: synthesis of N-(2-iodoinden-1-yl)arenesulfonamide.
;
_journal_issue 5
_journal_name_full 'Organic letters'
_journal_page_first 1024
_journal_page_last 1027
_journal_paper_doi 10.1021/ol103074d
_journal_volume 13
_journal_year 2011
_chemical_formula_moiety 'C28 H22 I N O2 S'
_chemical_formula_sum 'C28 H22 I N O2 S'
_chemical_formula_weight 563.43
_chemical_name_systematic
; 
 ? 
;
_space_group_IT_number 14
_symmetry_cell_setting monoclinic
_symmetry_space_group_name_Hall '-P 2ybc'
_symmetry_space_group_name_H-M 'P 1 21/c 1'
_atom_sites_solution_hydrogens geom
_atom_sites_solution_primary direct
_atom_sites_solution_secondary difmap
_audit_creation_method SHELXL-97
_cell_angle_alpha 90.00
_cell_angle_beta 92.515(4)
_cell_angle_gamma 90.00
_cell_formula_units_Z 4
_cell_length_a 9.2913(4)
_cell_length_b 29.4694(15)
_cell_length_c 8.8308(4)
_cell_measurement_reflns_used 4819
_cell_measurement_temperature 293(2)
_cell_measurement_theta_max 29.2753
_cell_measurement_theta_min 3.1844
_cell_volume 2415.62(19)
_computing_cell_refinement
;
CrysAlisPro, Oxford Diffraction Ltd.,
Version 1.171.33.52 (release 06-11-2009 CrysAlis171 .NET)
(compiled Nov  6 2009,16:24:50)
;
_computing_data_collection
;
CrysAlisPro, Oxford Diffraction Ltd.,
Version 1.171.33.52 (release 06-11-2009 CrysAlis171 .NET)
(compiled Nov  6 2009,16:24:50)
;
_computing_data_reduction
;
CrysAlisPro, Oxford Diffraction Ltd.,
Version 1.171.33.52 (release 06-11-2009 CrysAlis171 .NET)
(compiled Nov  6 2009,16:24:50)
;
_computing_molecular_graphics
;
 OLEX2: a complete structure solution, refinement and analysis program.
 Dolomanov et al., J. Appl. Cryst. (2009). 42, 339-341
;
_computing_publication_material
;
 OLEX2: a complete structure solution, refinement and analysis program.
 Dolomanov et al., J. Appl. Cryst. (2009). 42, 339-341
;
_diffrn_ambient_temperature 293(2)
_diffrn_detector_area_resol_mean 10.3592
_diffrn_measured_fraction_theta_full 0.998
_diffrn_measured_fraction_theta_max 0.998
_diffrn_measurement_device_type 'Xcalibur, Atlas, Gemini ultra'
_diffrn_measurement_method '\w scans'
_diffrn_radiation_monochromator graphite
_diffrn_radiation_source 'fine-focus sealed tube'
_diffrn_radiation_type MoK\a
_diffrn_radiation_wavelength 0.71073
_diffrn_reflns_av_R_equivalents 0.0333
_diffrn_reflns_av_sigmaI/netI 0.0486
_diffrn_reflns_limit_h_max 10
_diffrn_reflns_limit_h_min -11
_diffrn_reflns_limit_k_max 35
_diffrn_reflns_limit_k_min -35
_diffrn_reflns_limit_l_max 9
_diffrn_reflns_limit_l_min -10
_diffrn_reflns_number 13367
_diffrn_reflns_theta_full 25.35
_diffrn_reflns_theta_max 25.35
_diffrn_reflns_theta_min 3.19
_exptl_absorpt_coefficient_mu 1.438
_exptl_absorpt_correction_T_max 0.829
_exptl_absorpt_correction_T_min 0.785
_exptl_absorpt_correction_type multi-scan
_exptl_absorpt_process_details
;
CrysAlisPro, Oxford Diffraction Ltd.,
Version 1.171.33.53 (release 17-11-2009 CrysAlis171 .NET)
(compiled Nov 17 2009,16:58:22)
Empirical absorption correction using spherical harmonics,
 implemented in SCALE3 ABSPACK scaling algorithm.
;
_exptl_crystal_colour yellow
_exptl_crystal_density_diffrn 1.549
_exptl_crystal_density_method 'not measured'
_exptl_crystal_description needle
_exptl_crystal_F_000 1128
_exptl_crystal_size_max 0.42
_exptl_crystal_size_mid 0.14
_exptl_crystal_size_min 0.13
_refine_diff_density_max 0.882
_refine_diff_density_min -0.779
_refine_diff_density_rms 0.055
_refine_ls_extinction_method none
_refine_ls_goodness_of_fit_ref 1.007
_refine_ls_hydrogen_treatment constr
_refine_ls_matrix_type full
_refine_ls_number_parameters 299
_refine_ls_number_reflns 4429
_refine_ls_number_restraints 0
_refine_ls_restrained_S_all 1.007
_refine_ls_R_factor_all 0.0631
_refine_ls_R_factor_gt 0.0340
_refine_ls_shift/su_max 0.013
_refine_ls_shift/su_mean 0.000
_refine_ls_structure_factor_coef Fsqd
_refine_ls_weighting_details 'calc w=1/[\s^2^(Fo^2^)+(0.0303P)^2^+0.0000P] where P=(Fo^2^+2Fc^2^)/3'
_refine_ls_weighting_scheme calc
_refine_ls_wR_factor_gt 0.0679
_refine_ls_wR_factor_ref 0.0726
_reflns_number_gt 2896
_reflns_number_total 4429
_reflns_threshold_expression >2sigma(I)
_cod_data_source_file ol103074d_si_004.cif
_cod_data_source_block 100718_zyx173
_cod_depositor_comments
;
The following automatic conversions were performed:

'_symmetry_cell_setting' value 'Monoclinic' changed to 'monoclinic'
according to /home/saulius/struct/CIF-dictionaries/cif_core.dic
dictionary named 'cif_core.dic' version 2.4.1 from 2010-06-29.

Automatic conversion script
Id: cif_fix_values 1715 2011-07-08 13:25:40Z adriana 
;
_cod_original_sg_symbol_Hall '-P 2ybc '
_cod_original_sg_symbol_H-M 'P 21/c'
_cod_database_code 1501960

loop_
_symmetry_equiv_pos_as_xyz
'x, y, z'
'-x, y+1/2, -z+1/2'
'-x, -y, -z'
'x, -y-1/2, z-1/2'

loop_
_atom_site_label
_atom_site_type_symbol
_atom_site_fract_x
_atom_site_fract_y
_atom_site_fract_z
_atom_site_U_iso_or_equiv
_atom_site_adp_type
_atom_site_occupancy
_atom_site_symmetry_multiplicity
_atom_site_calc_flag
_atom_site_refinement_flags
I1 I 0.73659(2) 0.130378(9) 0.36089(3) 0.06305(11) Uani 1 1 d .
S1 S 0.81096(10) 0.08261(3) 0.84083(13) 0.0623(3) Uani 1 1 d .
O1 O 0.7127(3) 0.06035(8) 0.7372(4) 0.0868(10) Uani 1 1 d .
O2 O 0.7731(3) 0.08754(10) 0.9960(4) 0.0890(10) Uani 1 1 d .
N N 0.8618(3) 0.13381(9) 0.7883(3) 0.0488(7) Uani 1 1 d .
C1 C 0.4435(4) 0.13071(14) 0.8798(5) 0.0754(12) Uani 1 1 d .
H1 H 0.4330 0.1003 0.8534 0.090 Uiso 1 1 calc R
C2 C 0.3998(5) 0.14484(17) 1.0185(6) 0.0899(15) Uani 1 1 d .
H2 H 0.3628 0.1240 1.0857 0.108 Uiso 1 1 calc R
C3 C 0.4108(4) 0.18919(19) 1.0571(5) 0.0799(13) Uani 1 1 d .
H3 H 0.3808 0.1990 1.1507 0.096 Uiso 1 1 calc R
C4 C 0.4663(4) 0.21959(15) 0.9579(5) 0.0711(12) Uani 1 1 d .
H4 H 0.4714 0.2502 0.9833 0.085 Uiso 1 1 calc R
C5 C 0.5145(4) 0.20514(13) 0.8210(4) 0.0566(10) Uani 1 1 d .
H5 H 0.5556 0.2259 0.7563 0.068 Uiso 1 1 calc R
C6 C 0.5022(3) 0.16009(11) 0.7786(4) 0.0440(8) Uani 1 1 d .
C7 C 0.5419(3) 0.14412(10) 0.6264(4) 0.0397(8) Uani 1 1 d .
C8 C 0.4188(3) 0.12578(11) 0.5309(4) 0.0436(8) Uani 1 1 d .
C9 C 0.2938(3) 0.15117(13) 0.5075(4) 0.0581(10) Uani 1 1 d .
H9 H 0.2890 0.1804 0.5470 0.070 Uiso 1 1 calc R
C10 C 0.1762(4) 0.13336(16) 0.4257(5) 0.0695(12) Uani 1 1 d .
H10 H 0.0936 0.1507 0.4087 0.083 Uiso 1 1 calc R
C11 C 0.1822(4) 0.09023(18) 0.3703(5) 0.0744(13) Uani 1 1 d .
H11 H 0.1030 0.0782 0.3163 0.089 Uiso 1 1 calc R
C12 C 0.3038(4) 0.06453(14) 0.3933(5) 0.0695(12) Uani 1 1 d .
H12 H 0.3071 0.0352 0.3547 0.083 Uiso 1 1 calc R
C13 C 0.4220(3) 0.08218(12) 0.4743(4) 0.0544(10) Uani 1 1 d .
H13 H 0.5042 0.0645 0.4905 0.065 Uiso 1 1 calc R
C14 C 0.6774(3) 0.14601(10) 0.5825(4) 0.0410(8) Uani 1 1 d .
C15 C 0.8062(3) 0.15836(11) 0.6813(4) 0.0395(8) Uani 1 1 d .
C16 C 0.8798(3) 0.20241(10) 0.6558(4) 0.0402(8) Uani 1 1 d .
C17 C 0.8118(4) 0.23681(12) 0.5764(4) 0.0531(9) Uani 1 1 d .
H17 H 0.7212 0.2318 0.5305 0.064 Uiso 1 1 calc R
C18 C 0.8758(5) 0.27882(13) 0.5634(5) 0.0678(11) Uani 1 1 d .
H18 H 0.8277 0.3021 0.5113 0.081 Uiso 1 1 calc R
C19 C 1.0104(5) 0.28587(14) 0.6277(5) 0.0738(12) Uani 1 1 d .
H19 H 1.0546 0.3140 0.6186 0.089 Uiso 1 1 calc R
C20 C 1.0798(4) 0.25191(15) 0.7049(5) 0.0727(12) Uani 1 1 d .
H20 H 1.1713 0.2571 0.7483 0.087 Uiso 1 1 calc R
C21 C 1.0165(4) 0.20978(13) 0.7200(4) 0.0565(9) Uani 1 1 d .
H21 H 1.0651 0.1867 0.7727 0.068 Uiso 1 1 calc R
C22 C 0.9782(4) 0.05507(11) 0.8344(4) 0.0462(8) Uani 1 1 d .
C23 C 1.0136(4) 0.03217(14) 0.7083(5) 0.0697(11) Uani 1 1 d .
H23 H 0.9484 0.0305 0.6255 0.084 Uiso 1 1 calc R
C24 C 1.1460(5) 0.01138(14) 0.7026(5) 0.0724(12) Uani 1 1 d .
H24 H 1.1687 -0.0043 0.6154 0.087 Uiso 1 1 calc R
C25 C 1.2444(4) 0.01308(11) 0.8214(4) 0.0523(9) Uani 1 1 d .
C26 C 1.2049(4) 0.03555(13) 0.9488(5) 0.0649(11) Uani 1 1 d .
H26 H 1.2684 0.0366 1.0331 0.078 Uiso 1 1 calc R
C27 C 1.0735(4) 0.05648(13) 0.9544(4) 0.0658(11) Uani 1 1 d .
H27 H 1.0497 0.0718 1.0419 0.079 Uiso 1 1 calc R
C28 C 1.3898(4) -0.00831(13) 0.8115(5) 0.0782(13) Uani 1 1 d .
H28B H 1.4012 -0.0316 0.8870 0.117 Uiso 1 1 calc R
H28C H 1.4630 0.0143 0.8285 0.117 Uiso 1 1 calc R
H28A H 1.3985 -0.0214 0.7127 0.117 Uiso 1 1 calc R

loop_
_atom_site_aniso_label
_atom_site_aniso_U_11
_atom_site_aniso_U_22
_atom_site_aniso_U_33
_atom_site_aniso_U_23
_atom_site_aniso_U_13
_atom_site_aniso_U_12
I1 0.04409(14) 0.0925(2) 0.05336(17) -0.00938(16) 0.01118(10) -0.01239(13)
S1 0.0488(5) 0.0494(6) 0.0887(9) 0.0200(6) 0.0033(5) -0.0005(4)
O1 0.0589(16) 0.0505(16) 0.148(3) 0.0183(18) -0.0266(18) -0.0120(13)
O2 0.089(2) 0.091(2) 0.090(2) 0.0414(18) 0.0458(17) 0.0220(16)
N 0.0425(15) 0.0450(16) 0.0584(19) 0.0055(16) -0.0042(14) -0.0015(13)
C1 0.083(3) 0.061(2) 0.085(3) -0.006(3) 0.041(2) -0.012(2)
C2 0.105(4) 0.086(4) 0.082(4) 0.003(3) 0.048(3) -0.010(3)
C3 0.060(3) 0.110(4) 0.072(3) -0.023(3) 0.022(2) 0.001(3)
C4 0.058(2) 0.073(3) 0.083(3) -0.032(3) -0.001(2) -0.001(2)
C5 0.047(2) 0.060(3) 0.063(3) -0.005(2) 0.0029(19) -0.0077(18)
C6 0.0282(16) 0.049(2) 0.055(2) -0.0031(19) -0.0005(15) -0.0010(15)
C7 0.0355(17) 0.0333(18) 0.050(2) 0.0021(16) 0.0028(15) -0.0030(14)
C8 0.0315(16) 0.052(2) 0.047(2) -0.0025(18) 0.0034(14) -0.0058(16)
C9 0.041(2) 0.065(2) 0.068(3) -0.002(2) -0.0023(18) -0.0020(18)
C10 0.039(2) 0.100(3) 0.069(3) 0.005(3) -0.0048(19) 0.000(2)
C11 0.047(2) 0.117(4) 0.059(3) -0.013(3) 0.0006(19) -0.024(3)
C12 0.059(3) 0.079(3) 0.072(3) -0.022(2) 0.015(2) -0.024(2)
C13 0.0392(19) 0.057(2) 0.067(3) -0.011(2) 0.0071(18) -0.0038(17)
C14 0.0364(17) 0.0405(19) 0.046(2) -0.0005(16) 0.0026(15) 0.0010(14)
C15 0.0332(16) 0.0420(19) 0.043(2) -0.0028(17) 0.0056(14) 0.0044(15)
C16 0.0359(17) 0.0398(19) 0.045(2) 0.0027(17) 0.0058(15) -0.0028(15)
C17 0.049(2) 0.049(2) 0.062(2) 0.005(2) 0.0063(18) -0.0043(18)
C18 0.087(3) 0.052(3) 0.066(3) 0.011(2) 0.010(2) -0.004(2)
C19 0.096(3) 0.056(3) 0.070(3) 0.000(2) 0.012(3) -0.031(2)
C20 0.063(2) 0.079(3) 0.075(3) -0.002(3) 0.000(2) -0.038(2)
C21 0.0421(19) 0.061(2) 0.066(3) 0.005(2) 0.0003(18) -0.0102(18)
C22 0.051(2) 0.041(2) 0.047(2) 0.0062(18) 0.0012(18) -0.0036(16)
C23 0.067(3) 0.087(3) 0.053(3) -0.010(2) -0.020(2) 0.006(2)
C24 0.081(3) 0.080(3) 0.056(3) -0.017(2) 0.003(2) 0.006(2)
C25 0.054(2) 0.040(2) 0.063(3) 0.0016(19) 0.004(2) -0.0034(17)
C26 0.060(2) 0.078(3) 0.055(3) -0.011(2) -0.016(2) 0.009(2)
C27 0.069(3) 0.078(3) 0.050(3) -0.014(2) -0.004(2) 0.014(2)
C28 0.057(2) 0.064(3) 0.115(4) -0.008(3) 0.014(2) 0.006(2)

loop_
_atom_type_symbol
_atom_type_description
_atom_type_scat_dispersion_real
_atom_type_scat_dispersion_imag
_atom_type_scat_source
C C 0.0033 0.0016 'International Tables Vol C Tables 4.2.6.8 and 6.1.1.4'
H H 0.0000 0.0000 'International Tables Vol C Tables 4.2.6.8 and 6.1.1.4'
N N 0.0061 0.0033 'International Tables Vol C Tables 4.2.6.8 and 6.1.1.4'
I I -0.4742 1.8119 'International Tables Vol C Tables 4.2.6.8 and 6.1.1.4'
S S 0.1246 0.1234 'International Tables Vol C Tables 4.2.6.8 and 6.1.1.4'
O O 0.0106 0.0060 'International Tables Vol C Tables 4.2.6.8 and 6.1.1.4'

loop_
_geom_angle_atom_site_label_1
_geom_angle_atom_site_label_2
_geom_angle_atom_site_label_3
_geom_angle
O1 S1 O2 118.86(19)
O1 S1 N 115.02(16)
O2 S1 N 105.08(17)
O1 S1 C22 108.02(17)
O2 S1 C22 109.37(17)
N S1 C22 98.54(14)
C15 N S1 127.7(2)
C2 C1 C6 122.0(4)
C2 C1 H1 119.0
C6 C1 H1 119.0
C3 C2 C1 119.7(4)
C3 C2 H2 120.1
C1 C2 H2 120.1
C2 C3 C4 119.8(4)
C2 C3 H3 120.1
C4 C3 H3 120.1
C3 C4 C5 120.4(4)
C3 C4 H4 119.8
C5 C4 H4 119.8
C4 C5 C6 120.6(4)
C4 C5 H5 119.7
C6 C5 H5 119.7
C1 C6 C5 117.4(4)
C1 C6 C7 120.7(3)
C5 C6 C7 121.9(3)
C14 C7 C6 121.6(3)
C14 C7 C8 124.1(3)
C6 C7 C8 114.3(2)
C13 C8 C9 118.6(3)
C13 C8 C7 120.9(3)
C9 C8 C7 120.3(3)
C10 C9 C8 120.5(4)
C10 C9 H9 119.7
C8 C9 H9 119.7
C11 C10 C9 119.7(4)
C11 C10 H10 120.1
C9 C10 H10 120.1
C10 C11 C12 120.6(4)
C10 C11 H11 119.7
C12 C11 H11 119.7
C11 C12 C13 120.0(4)
C11 C12 H12 120.0
C13 C12 H12 120.0
C8 C13 C12 120.5(3)
C8 C13 H13 119.8
C12 C13 H13 119.8
C7 C14 C15 125.6(3)
C7 C14 I1 123.3(2)
C15 C14 I1 111.2(2)
N C15 C16 115.5(3)
N C15 C14 125.5(3)
C16 C15 C14 119.0(3)
C17 C16 C21 119.1(3)
C17 C16 C15 121.2(3)
C21 C16 C15 119.6(3)
C16 C17 C18 121.0(3)
C16 C17 H17 119.5
C18 C17 H17 119.5
C19 C18 C17 119.4(4)
C19 C18 H18 120.3
C17 C18 H18 120.3
C20 C19 C18 120.1(4)
C20 C19 H19 119.9
C18 C19 H19 119.9
C19 C20 C21 121.1(4)
C19 C20 H20 119.5
C21 C20 H20 119.5
C20 C21 C16 119.2(4)
C20 C21 H21 120.4
C16 C21 H21 120.4
C27 C22 C23 119.1(3)
C27 C22 S1 120.7(3)
C23 C22 S1 120.2(3)
C22 C23 C24 120.1(4)
C22 C23 H23 120.0
C24 C23 H23 120.0
C25 C24 C23 121.8(4)
C25 C24 H24 119.1
C23 C24 H24 119.1
C24 C25 C26 117.1(3)
C24 C25 C28 121.2(4)
C26 C25 C28 121.8(4)
C25 C26 C27 121.3(4)
C25 C26 H26 119.4
C27 C26 H26 119.4
C22 C27 C26 120.8(4)
C22 C27 H27 119.6
C26 C27 H27 119.6
C25 C28 H28B 109.5
C25 C28 H28C 109.5
H28B C28 H28C 109.5
C25 C28 H28A 109.5
H28B C28 H28A 109.5
H28C C28 H28A 109.5

loop_
_geom_bond_atom_site_label_1
_geom_bond_atom_site_label_2
_geom_bond_distance
I1 C14 2.106(3)
S1 O1 1.424(3)
S1 O2 1.437(3)
S1 N 1.653(3)
S1 C22 1.756(3)
N C15 1.281(4)
C1 C2 1.372(6)
C1 C6 1.374(5)
C1 H1 0.9300
C2 C3 1.353(6)
C2 H2 0.9300
C3 C4 1.369(6)
C3 H3 0.9300
C4 C5 1.375(5)
C4 H4 0.9300
C5 C6 1.382(5)
C5 H5 0.9300
C6 C7 1.486(5)
C7 C14 1.335(4)
C7 C8 1.492(4)
C8 C13 1.380(4)
C8 C9 1.390(4)
C9 C10 1.386(5)
C9 H9 0.9300
C10 C11 1.364(6)
C10 H10 0.9300
C11 C12 1.368(6)
C11 H11 0.9300
C12 C13 1.385(5)
C12 H12 0.9300
C13 H13 0.9300
C14 C15 1.494(4)
C15 C16 1.489(4)
C16 C17 1.371(4)
C16 C21 1.385(4)
C17 C18 1.380(5)
C17 H17 0.9300
C18 C19 1.367(5)
C18 H18 0.9300
C19 C20 1.357(6)
C19 H19 0.9300
C20 C21 1.382(5)
C20 H20 0.9300
C21 H21 0.9300
C22 C27 1.352(5)
C22 C23 1.355(5)
C23 C24 1.377(5)
C23 H23 0.9300
C24 C25 1.362(5)
C24 H24 0.9300
C25 C26 1.369(5)
C25 C28 1.497(5)
C26 C27 1.370(5)
C26 H26 0.9300
C27 H27 0.9300
C28 H28B 0.9600
C28 H28C 0.9600
C28 H28A 0.9600
